data_7004945
loop_
_publ_author_name
'Br\"oring, Martin'
'Prikhodovski, Serguei'
'Brandt, Carsten D.'
'Tejero, Esther C\'onsul'
'K\"ohler, Silke'

_publ_section_title
;
 Monomeric and polymeric copper and zinc tripyrrins.
;
_journal_issue 2
_journal_name_full 'Dalton transactions (Cambridge, England : 2003)'
_journal_page_first 200
_journal_page_last 208
_journal_paper_doi 10.1039/b613800d
_journal_year 2007
_chemical_formula_sum 'C29 H38 N4 Se Zn'
_chemical_formula_weight 586.96
_chemical_name_systematic
;
?
;
_space_group_IT_number 14
_symmetry_cell_setting monoclinic
_symmetry_space_group_name_Hall '-P 2yn'
_symmetry_space_group_name_H-M 'P 1 21/n 1'
_atom_sites_solution_hydrogens geom
_atom_sites_solution_primary patterson
_atom_sites_solution_secondary difmap
_audit_creation_method SHELXL-97
_cell_angle_alpha 90.00
_cell_angle_beta 109.224(11)
_cell_angle_gamma 90.00
_cell_formula_units_Z 4
_cell_length_a 11.3125(12)
_cell_length_b 16.2290(11)
_cell_length_c 16.0330(16)
_cell_measurement_reflns_used 8000
_cell_measurement_temperature 193(2)
_cell_measurement_theta_max 25.9
_cell_measurement_theta_min 1.85
_cell_volume 2779.4(5)
_computing_cell_refinement 'STOE Wincell (X-Area)'
_computing_data_collection 'STOE WinXpose (X-Area)'
_computing_data_reduction 'STOE WinIntegrate (X-Area)'
_computing_molecular_graphics 'Mercury 1.4.1'
_computing_structure_refinement 'SHELXL-97 (Sheldrick, 1997)'
_computing_structure_solution 'SHELXS-97 (Sheldrick, 1997)'
_diffrn_ambient_temperature 193(2)
_diffrn_measured_fraction_theta_full 0.983
_diffrn_measured_fraction_theta_max 0.983
_diffrn_measurement_device_type 'IPDS1 (STOE)'
_diffrn_measurement_method phi-scans
_diffrn_radiation_monochromator graphite
_diffrn_radiation_source 'fine-focus sealed tube'
_diffrn_radiation_type MoK\a
_diffrn_radiation_wavelength 0.71073
_diffrn_reflns_av_R_equivalents 0.0674
_diffrn_reflns_av_sigmaI/netI 0.0766
_diffrn_reflns_limit_h_max 13
_diffrn_reflns_limit_h_min -13
_diffrn_reflns_limit_k_max 18
_diffrn_reflns_limit_k_min -19
_diffrn_reflns_limit_l_max 19
_diffrn_reflns_limit_l_min -19
_diffrn_reflns_number 21599
_diffrn_reflns_theta_full 26.03
_diffrn_reflns_theta_max 26.03
_diffrn_reflns_theta_min 1.84
_exptl_absorpt_coefficient_mu 2.217
_exptl_absorpt_correction_T_max 0.940
_exptl_absorpt_correction_T_min 0.725
_exptl_absorpt_correction_type empirical
_exptl_absorpt_process_details 'SADABS 2.0 (Sheldrick 2000)'
_exptl_crystal_colour brown
_exptl_crystal_density_diffrn 1.403
_exptl_crystal_density_method 'not measured'
_exptl_crystal_description block
_exptl_crystal_F_000 1216
_exptl_crystal_size_max 0.211
_exptl_crystal_size_mid 0.122
_exptl_crystal_size_min 0.024
_refine_diff_density_max 0.812
_refine_diff_density_min -1.027
_refine_diff_density_rms 0.067
_refine_ls_extinction_method none
_refine_ls_goodness_of_fit_ref 0.848
_refine_ls_hydrogen_treatment constr
_refine_ls_matrix_type full
_refine_ls_number_parameters 324
_refine_ls_number_reflns 5379
_refine_ls_number_restraints 0
_refine_ls_restrained_S_all 0.848
_refine_ls_R_factor_all 0.0674
_refine_ls_R_factor_gt 0.0342
_refine_ls_shift/su_max 0.003
_refine_ls_shift/su_mean 0.000
_refine_ls_structure_factor_coef Fsqd
_refine_ls_weighting_details 'calc w=1/[\s^2^(Fo^2^)+(0.0302P)^2^+0.0000P] where P=(Fo^2^+2Fc^2^)/3'
_refine_ls_weighting_scheme calc
_refine_ls_wR_factor_gt 0.0629
_refine_ls_wR_factor_ref 0.0684
_reflns_number_gt 3483
_reflns_number_total 5379
_reflns_threshold_expression >2sigma(I)
_cod_data_source_file b613800d.txt
_cod_data_source_block sp9ec
_cod_depositor_comments
;
The following automatic conversions were performed:
'_symmetry_cell_setting' value 'Monoclinic' changed to 'monoclinic'
according to '/home/saulius/struct/CIF-dictionaries/cif_core.dic'
dictionary named 'cif_core.dic' version 2.4.1 from 2010-06-29.

Automatic conversion script
Id: cif_fix_enum 1527 2010-12-29 10:47:43Z saulius 
;
_cod_original_sg_symbol_H-M P2(1)/n
_cod_database_code 7004945

loop_
_symmetry_equiv_pos_as_xyz
'x, y, z'
'-x+1/2, y+1/2, -z+1/2'
'-x, -y, -z'
'x-1/2, -y-1/2, z-1/2'

loop_
_atom_site_label
_atom_site_type_symbol
_atom_site_fract_x
_atom_site_fract_y
_atom_site_fract_z
_atom_site_U_iso_or_equiv
_atom_site_adp_type
_atom_site_occupancy
_atom_site_symmetry_multiplicity
_atom_site_calc_flag
_atom_site_refinement_flags
_atom_site_disorder_assembly
_atom_site_disorder_group
C1 C 0.7189(3) -0.0065(2) 1.0118(2) 0.0331(8) Uani 1 1 d . . .
H1A H 0.7026 0.0529 1.0089 0.050 Uiso 1 1 calc R . .
H1B H 0.7919 -0.0189 1.0635 0.050 Uiso 1 1 calc R . .
H1C H 0.6457 -0.0360 1.0164 0.050 Uiso 1 1 calc R . .
C2 C 0.7437(2) -0.03324(18) 0.93043(18) 0.0219(6) Uani 1 1 d . . .
C3 C 0.6892(2) -0.10279(17) 0.87549(18) 0.0221(7) Uani 1 1 d . . .
C4 C 0.7398(2) -0.10446(17) 0.80907(18) 0.0199(6) Uani 1 1 d . . .
C5 C 0.8249(2) -0.03536(17) 0.82322(17) 0.0189(6) Uani 1 1 d . . .
C6 C 0.8930(2) -0.01186(18) 0.77052(17) 0.0202(6) Uani 1 1 d . . .
H6A H 0.8832 -0.0456 0.7203 0.024 Uiso 1 1 calc R . .
C7 C 0.9758(2) 0.05552(18) 0.78050(16) 0.0190(6) Uani 1 1 d . . .
C8 C 1.0613(2) 0.07128(18) 0.73454(17) 0.0205(6) Uani 1 1 d . . .
C9 C 1.1317(2) 0.13898(18) 0.77455(17) 0.0206(6) Uani 1 1 d . . .
C10 C 1.0869(2) 0.16263(18) 0.84454(17) 0.0192(6) Uani 1 1 d . . .
C11 C 1.1379(2) 0.22278(18) 0.91098(18) 0.0218(6) Uani 1 1 d . . .
H11A H 1.1994 0.2580 0.9015 0.026 Uiso 1 1 calc R . .
C12 C 1.1108(2) 0.23700(18) 0.98645(17) 0.0186(6) Uani 1 1 d . . .
C13 C 1.1636(2) 0.30138(17) 1.05091(17) 0.0200(6) Uani 1 1 d . . .
C14 C 1.1027(2) 0.29746(18) 1.11144(18) 0.0206(6) Uani 1 1 d . . .
C15 C 1.0165(2) 0.22924(18) 1.08647(17) 0.0191(6) Uani 1 1 d . . .
C16 C 0.9311(3) 0.2006(2) 1.13341(19) 0.0268(7) Uani 1 1 d . . .
H16A H 0.9072 0.1433 1.1173 0.040 Uiso 1 1 calc R . .
H16B H 0.8560 0.2352 1.1167 0.040 Uiso 1 1 calc R . .
H16C H 0.9737 0.2044 1.1973 0.040 Uiso 1 1 calc R . .
C17 C 0.5914(3) -0.1588(2) 0.8896(2) 0.0292(7) Uani 1 1 d . . .
H17A H 0.6112 -0.1683 0.9538 0.035 Uiso 1 1 calc R . .
H17B H 0.5946 -0.2126 0.8615 0.035 Uiso 1 1 calc R . .
C18 C 0.4599(3) -0.1241(3) 0.8522(2) 0.0478(9) Uani 1 1 d . . .
H18A H 0.4010 -0.1610 0.8668 0.072 Uiso 1 1 calc R . .
H18B H 0.4367 -0.1193 0.7879 0.072 Uiso 1 1 calc R . .
H18C H 0.4570 -0.0695 0.8777 0.072 Uiso 1 1 calc R . .
C19 C 0.7133(3) -0.16322(18) 0.73270(18) 0.0241(7) Uani 1 1 d . . .
H19A H 0.6792 -0.2150 0.7481 0.029 Uiso 1 1 calc R . .
H19B H 0.7928 -0.1766 0.7225 0.029 Uiso 1 1 calc R . .
C20 C 0.6212(3) -0.1290(2) 0.64805(19) 0.0364(8) Uani 1 1 d . . .
H20A H 0.6088 -0.1692 0.6004 0.055 Uiso 1 1 calc R . .
H20B H 0.6543 -0.0777 0.6323 0.055 Uiso 1 1 calc R . .
H20C H 0.5409 -0.1180 0.6569 0.055 Uiso 1 1 calc R . .
C21 C 1.0758(3) 0.02019(19) 0.66020(18) 0.0264(7) Uani 1 1 d . . .
H21A H 1.1032 0.0563 0.6202 0.032 Uiso 1 1 calc R . .
H21B H 0.9934 -0.0033 0.6258 0.032 Uiso 1 1 calc R . .
C22 C 1.1692(3) -0.0492(2) 0.6920(2) 0.0445(9) Uani 1 1 d . . .
H22A H 1.1696 -0.0832 0.6416 0.067 Uiso 1 1 calc R . .
H22B H 1.1456 -0.0832 0.7345 0.067 Uiso 1 1 calc R . .
H22C H 1.2529 -0.0262 0.7205 0.067 Uiso 1 1 calc R . .
C23 C 1.2410(3) 0.1771(2) 0.75598(19) 0.0289(7) Uani 1 1 d . . .
H23A H 1.2364 0.2378 0.7609 0.035 Uiso 1 1 calc R . .
H23B H 1.2359 0.1640 0.6946 0.035 Uiso 1 1 calc R . .
C24 C 1.3665(3) 0.1469(2) 0.8192(2) 0.0370(9) Uani 1 1 d . . .
H24A H 1.4348 0.1714 0.8026 0.056 Uiso 1 1 calc R . .
H24B H 1.3706 0.0867 0.8158 0.056 Uiso 1 1 calc R . .
H24C H 1.3746 0.1632 0.8797 0.056 Uiso 1 1 calc R . .
C25 C 1.2624(3) 0.36113(18) 1.04784(19) 0.0264(7) Uani 1 1 d . . .
H25A H 1.3160 0.3350 1.0175 0.032 Uiso 1 1 calc R . .
H25B H 1.3158 0.3741 1.1090 0.032 Uiso 1 1 calc R . .
C26 C 1.2094(3) 0.4413(2) 1.0004(2) 0.0390(8) Uani 1 1 d . . .
H26A H 1.2778 0.4804 1.0066 0.058 Uiso 1 1 calc R . .
H26B H 1.1499 0.4650 1.0265 0.058 Uiso 1 1 calc R . .
H26C H 1.1664 0.4301 0.9376 0.058 Uiso 1 1 calc R . .
C27 C 1.1149(3) 0.35387(19) 1.18787(19) 0.0287(7) Uani 1 1 d . . .
H27A H 1.1971 0.3819 1.2048 0.034 Uiso 1 1 calc R . .
H27B H 1.1118 0.3209 1.2391 0.034 Uiso 1 1 calc R . .
C28 C 1.0114(4) 0.4183(2) 1.1659(2) 0.0406(9) Uani 1 1 d . . .
H28A H 1.0231 0.4542 1.2171 0.061 Uiso 1 1 calc R . .
H28B H 0.9299 0.3909 1.1508 0.061 Uiso 1 1 calc R . .
H28C H 1.0147 0.4514 1.1155 0.061 Uiso 1 1 calc R . .
C29 C 0.6842(3) 0.2383(2) 0.93507(19) 0.0259(7) Uani 1 1 d . . .
N1 N 0.8244(2) 0.00656(15) 0.90073(14) 0.0201(5) Uani 1 1 d . . .
N2 N 0.99042(19) 0.11282(15) 0.84585(14) 0.0191(5) Uani 1 1 d . . .
N3 N 1.0212(2) 0.19323(14) 1.01329(14) 0.0183(5) Uani 1 1 d . . .
N4 N 0.7430(2) 0.18768(16) 0.91750(15) 0.0261(6) Uani 1 1 d . . .
Zn Zn 0.89441(3) 0.12027(2) 0.92776(2) 0.01864(9) Uani 1 1 d . . .
Se Se 0.59522(4) 0.31811(3) 0.96273(3) 0.05788(14) Uani 1 1 d . . .

loop_
_atom_site_aniso_label
_atom_site_aniso_U_11
_atom_site_aniso_U_22
_atom_site_aniso_U_33
_atom_site_aniso_U_23
_atom_site_aniso_U_13
_atom_site_aniso_U_12
C1 0.0396(19) 0.029(2) 0.0362(18) -0.0011(15) 0.0199(15) -0.0042(15)
C2 0.0194(14) 0.0202(18) 0.0265(15) 0.0042(13) 0.0080(12) -0.0015(12)
C3 0.0191(14) 0.0155(18) 0.0298(15) 0.0028(12) 0.0057(12) 0.0005(11)
C4 0.0174(14) 0.0120(18) 0.0260(14) 0.0008(12) 0.0014(11) 0.0023(11)
C5 0.0174(14) 0.0173(17) 0.0196(14) -0.0023(12) 0.0030(11) 0.0037(11)
C6 0.0186(14) 0.0213(18) 0.0194(14) -0.0033(12) 0.0044(11) 0.0038(12)
C7 0.0186(14) 0.0219(17) 0.0147(13) -0.0034(12) 0.0029(11) 0.0021(12)
C8 0.0204(14) 0.0233(18) 0.0177(14) 0.0016(12) 0.0060(11) 0.0030(12)
C9 0.0190(14) 0.0219(19) 0.0209(14) 0.0030(12) 0.0065(11) 0.0006(11)
C10 0.0195(14) 0.0193(17) 0.0203(14) 0.0009(12) 0.0083(12) -0.0019(12)
C11 0.0196(14) 0.0196(18) 0.0255(15) 0.0012(12) 0.0064(12) -0.0015(12)
C12 0.0141(13) 0.0182(17) 0.0217(14) 0.0013(12) 0.0037(11) -0.0014(11)
C13 0.0196(14) 0.0175(17) 0.0187(14) 0.0001(12) 0.0008(11) 0.0009(12)
C14 0.0192(14) 0.0174(18) 0.0208(14) -0.0001(12) 0.0007(11) 0.0030(11)
C15 0.0188(14) 0.0181(17) 0.0167(14) -0.0008(12) 0.0010(11) 0.0044(11)
C16 0.0286(16) 0.0267(19) 0.0261(15) -0.0035(13) 0.0102(13) -0.0016(13)
C17 0.0251(16) 0.0238(19) 0.0393(18) 0.0008(14) 0.0114(14) -0.0047(13)
C18 0.0257(17) 0.046(2) 0.071(2) 0.004(2) 0.0155(16) -0.0004(17)
C19 0.0247(15) 0.0154(17) 0.0283(16) -0.0045(12) 0.0036(13) -0.0018(12)
C20 0.0366(18) 0.031(2) 0.0313(16) -0.0073(16) -0.0030(14) 0.0037(15)
C21 0.0297(16) 0.031(2) 0.0217(15) -0.0039(13) 0.0123(13) -0.0033(13)
C22 0.045(2) 0.044(2) 0.045(2) -0.0122(18) 0.0169(17) 0.0100(17)
C23 0.0319(17) 0.032(2) 0.0274(16) -0.0018(14) 0.0155(13) -0.0058(14)
C24 0.0242(16) 0.053(3) 0.0359(18) -0.0034(16) 0.0121(14) -0.0080(15)
C25 0.0243(15) 0.026(2) 0.0260(15) -0.0040(13) 0.0037(12) -0.0072(12)
C26 0.044(2) 0.026(2) 0.051(2) 0.0015(16) 0.0206(17) -0.0049(15)
C27 0.0331(17) 0.025(2) 0.0258(15) -0.0096(13) 0.0066(13) -0.0055(13)
C28 0.060(2) 0.025(2) 0.046(2) -0.0018(16) 0.0297(18) 0.0031(17)
C29 0.0236(16) 0.0250(19) 0.0253(16) 0.0023(14) 0.0030(13) -0.0009(14)
N1 0.0201(12) 0.0194(15) 0.0196(12) -0.0010(10) 0.0047(10) -0.0002(10)
N2 0.0188(11) 0.0179(14) 0.0213(11) -0.0016(11) 0.0076(9) -0.0014(10)
N3 0.0180(11) 0.0164(14) 0.0194(12) -0.0019(10) 0.0047(9) -0.0005(10)
N4 0.0215(13) 0.0267(16) 0.0292(14) -0.0026(12) 0.0071(11) 0.0045(11)
Zn 0.01866(16) 0.01780(19) 0.02044(15) -0.00366(16) 0.00775(12) -0.00257(15)
Se 0.0543(3) 0.0414(3) 0.0826(3) -0.0116(2) 0.0289(2) 0.0178(2)

loop_
_atom_type_symbol
_atom_type_description
_atom_type_scat_dispersion_real
_atom_type_scat_dispersion_imag
_atom_type_scat_source
C C 0.0033 0.0016 'International Tables Vol C Tables 4.2.6.8 and 6.1.1.4'
H H 0.0000 0.0000 'International Tables Vol C Tables 4.2.6.8 and 6.1.1.4'
N N 0.0061 0.0033 'International Tables Vol C Tables 4.2.6.8 and 6.1.1.4'
Zn Zn 0.2839 1.4301 'International Tables Vol C Tables 4.2.6.8 and 6.1.1.4'
Se Se -0.0929 2.2259 'International Tables Vol C Tables 4.2.6.8 and 6.1.1.4'

loop_
_geom_angle_atom_site_label_1
_geom_angle_atom_site_label_2
_geom_angle_atom_site_label_3
_geom_angle
_geom_angle_site_symmetry_1
_geom_angle_site_symmetry_3
_geom_angle_publ_flag
N1 C2 C3 111.6(2) . . ?
N1 C2 C1 121.6(3) . . ?
C3 C2 C1 126.8(3) . . ?
C4 C3 C2 106.7(2) . . ?
C4 C3 C17 128.6(3) . . ?
C2 C3 C17 124.7(3) . . ?
C3 C4 C5 106.9(2) . . ?
C3 C4 C19 128.7(3) . . ?
C5 C4 C19 124.4(3) . . ?
C6 C5 N1 124.9(3) . . ?
C6 C5 C4 126.8(2) . . ?
N1 C5 C4 108.4(2) . . ?
C5 C6 C7 129.1(3) . . ?
N2 C7 C6 121.4(2) . . ?
N2 C7 C8 110.1(2) . . ?
C6 C7 C8 128.3(2) . . ?
C9 C8 C7 106.8(2) . . ?
C9 C8 C21 127.5(3) . . ?
C7 C8 C21 125.6(3) . . ?
C8 C9 C10 106.2(2) . . ?
C8 C9 C23 128.5(3) . . ?
C10 C9 C23 125.1(3) . . ?
N2 C10 C11 121.7(2) . . ?
N2 C10 C9 110.2(2) . . ?
C11 C10 C9 127.8(2) . . ?
C12 C11 C10 128.9(3) . . ?
C11 C12 N3 125.3(2) . . ?
C11 C12 C13 126.4(3) . . ?
N3 C12 C13 108.2(2) . . ?
C14 C13 C12 106.7(2) . . ?
C14 C13 C25 127.8(3) . . ?
C12 C13 C25 125.5(2) . . ?
C13 C14 C15 107.0(2) . . ?
C13 C14 C27 128.4(3) . . ?
C15 C14 C27 124.6(3) . . ?
N3 C15 C14 111.3(2) . . ?
N3 C15 C16 122.3(3) . . ?
C14 C15 C16 126.4(2) . . ?
C3 C17 C18 113.0(3) . . ?
C4 C19 C20 113.0(2) . . ?
C8 C21 C22 112.9(2) . . ?
C9 C23 C24 112.5(3) . . ?
C13 C25 C26 113.2(2) . . ?
C14 C27 C28 111.9(3) . . ?
N4 C29 Se 178.9(3) . . ?
C2 N1 C5 106.4(2) . . ?
C2 N1 Zn 129.9(2) . . ?
C5 N1 Zn 121.14(18) . . ?
C10 N2 C7 106.7(2) . . ?
C10 N2 Zn 126.52(19) . . ?
C7 N2 Zn 126.80(19) . . ?
C15 N3 C12 106.8(2) . . ?
C15 N3 Zn 129.38(18) . . ?
C12 N3 Zn 120.63(17) . . ?
C29 N4 Zn 157.5(2) . . ?
N2 Zn N4 128.89(10) . . ?
N2 Zn N1 93.73(10) . . ?
N4 Zn N1 102.74(10) . . ?
N2 Zn N3 93.71(9) . . ?
N4 Zn N3 97.69(10) . . ?
N1 Zn N3 146.53(9) . . ?

loop_
_geom_bond_atom_site_label_1
_geom_bond_atom_site_label_2
_geom_bond_distance
_geom_bond_site_symmetry_2
_geom_bond_publ_flag
C1 C2 1.486(4) . ?
C2 N1 1.328(3) . ?
C2 C3 1.440(4) . ?
C3 C4 1.365(4) . ?
C3 C17 1.505(4) . ?
C4 C5 1.446(4) . ?
C4 C19 1.502(4) . ?
C5 C6 1.372(4) . ?
C5 N1 1.418(3) . ?
C6 C7 1.414(4) . ?
C7 N2 1.370(3) . ?
C7 C8 1.420(4) . ?
C8 C9 1.384(4) . ?
C8 C21 1.504(4) . ?
C9 C10 1.428(4) . ?
C9 C23 1.498(4) . ?
C10 N2 1.363(3) . ?
C10 C11 1.420(4) . ?
C11 C12 1.362(4) . ?
C12 N3 1.415(3) . ?
C12 C13 1.453(4) . ?
C13 C14 1.364(4) . ?
C13 C25 1.492(4) . ?
C14 C15 1.442(4) . ?
C14 C27 1.499(4) . ?
C15 N3 1.327(3) . ?
C15 C16 1.481(4) . ?
C17 C18 1.518(4) . ?
C19 C20 1.518(4) . ?
C21 C22 1.514(4) . ?
C23 C24 1.528(4) . ?
C25 C26 1.527(4) . ?
C27 C28 1.522(4) . ?
C29 N4 1.149(4) . ?
C29 Se 1.784(3) . ?
N1 Zn 1.999(2) . ?
N2 Zn 1.964(2) . ?
N3 Zn 2.011(2) . ?
N4 Zn 1.993(2) . ?

loop_
_geom_torsion_atom_site_label_1
_geom_torsion_atom_site_label_2
_geom_torsion_atom_site_label_3
_geom_torsion_atom_site_label_4
_geom_torsion
_geom_torsion_site_symmetry_1
_geom_torsion_site_symmetry_2
_geom_torsion_site_symmetry_3
_geom_torsion_site_symmetry_4
_geom_torsion_publ_flag
N1 C2 C3 C4 -0.2(3) . . . . ?
C1 C2 C3 C4 -179.3(3) . . . . ?
N1 C2 C3 C17 -177.9(3) . . . . ?
C1 C2 C3 C17 3.0(5) . . . . ?
C2 C3 C4 C5 -0.4(3) . . . . ?
C17 C3 C4 C5 177.2(3) . . . . ?
C2 C3 C4 C19 -178.6(3) . . . . ?
C17 C3 C4 C19 -1.0(5) . . . . ?
C3 C4 C5 C6 -177.7(3) . . . . ?
C19 C4 C5 C6 0.6(4) . . . . ?
C3 C4 C5 N1 0.8(3) . . . . ?
C19 C4 C5 N1 179.1(2) . . . . ?
N1 C5 C6 C7 0.7(5) . . . . ?
C4 C5 C6 C7 179.0(3) . . . . ?
C5 C6 C7 N2 -5.5(4) . . . . ?
C5 C6 C7 C8 168.2(3) . . . . ?
N2 C7 C8 C9 1.3(3) . . . . ?
C6 C7 C8 C9 -172.9(3) . . . . ?
N2 C7 C8 C21 178.2(3) . . . . ?
C6 C7 C8 C21 3.9(5) . . . . ?
C7 C8 C9 C10 0.2(3) . . . . ?
C21 C8 C9 C10 -176.6(3) . . . . ?
C7 C8 C9 C23 175.1(3) . . . . ?
C21 C8 C9 C23 -1.7(5) . . . . ?
C8 C9 C10 N2 -1.7(3) . . . . ?
C23 C9 C10 N2 -176.8(3) . . . . ?
C8 C9 C10 C11 172.4(3) . . . . ?
C23 C9 C10 C11 -2.7(5) . . . . ?
N2 C10 C11 C12 5.7(5) . . . . ?
C9 C10 C11 C12 -167.7(3) . . . . ?
C10 C11 C12 N3 -1.1(5) . . . . ?
C10 C11 C12 C13 -178.0(3) . . . . ?
C11 C12 C13 C14 174.9(3) . . . . ?
N3 C12 C13 C14 -2.5(3) . . . . ?
C11 C12 C13 C25 -3.2(4) . . . . ?
N3 C12 C13 C25 179.4(2) . . . . ?
C12 C13 C14 C15 2.2(3) . . . . ?
C25 C13 C14 C15 -179.8(3) . . . . ?
C12 C13 C14 C27 -175.2(3) . . . . ?
C25 C13 C14 C27 2.9(5) . . . . ?
C13 C14 C15 N3 -1.2(3) . . . . ?
C27 C14 C15 N3 176.3(3) . . . . ?
C13 C14 C15 C16 179.2(3) . . . . ?
C27 C14 C15 C16 -3.3(4) . . . . ?
C4 C3 C17 C18 -95.1(4) . . . . ?
C2 C3 C17 C18 82.1(4) . . . . ?
C3 C4 C19 C20 98.4(4) . . . . ?
C5 C4 C19 C20 -79.5(3) . . . . ?
C9 C8 C21 C22 87.4(4) . . . . ?
C7 C8 C21 C22 -88.8(4) . . . . ?
C8 C9 C23 C24 -96.4(3) . . . . ?
C10 C9 C23 C24 77.6(4) . . . . ?
C14 C13 C25 C26 -85.6(4) . . . . ?
C12 C13 C25 C26 92.1(3) . . . . ?
C13 C14 C27 C28 98.0(4) . . . . ?
C15 C14 C27 C28 -78.9(4) . . . . ?
C3 C2 N1 C5 0.7(3) . . . . ?
C1 C2 N1 C5 179.8(3) . . . . ?
C3 C2 N1 Zn 162.35(19) . . . . ?
C1 C2 N1 Zn -18.5(4) . . . . ?
C6 C5 N1 C2 177.6(3) . . . . ?
C4 C5 N1 C2 -0.9(3) . . . . ?
C6 C5 N1 Zn 14.0(3) . . . . ?
C4 C5 N1 Zn -164.52(17) . . . . ?
C11 C10 N2 C7 -172.0(3) . . . . ?
C9 C10 N2 C7 2.5(3) . . . . ?
C11 C10 N2 Zn 6.5(4) . . . . ?
C9 C10 N2 Zn -179.01(18) . . . . ?
C6 C7 N2 C10 172.4(2) . . . . ?
C8 C7 N2 C10 -2.3(3) . . . . ?
C6 C7 N2 Zn -6.1(4) . . . . ?
C8 C7 N2 Zn 179.13(18) . . . . ?
C14 C15 N3 C12 -0.4(3) . . . . ?
C16 C15 N3 C12 179.2(3) . . . . ?
C14 C15 N3 Zn -159.87(18) . . . . ?
C16 C15 N3 Zn 19.8(4) . . . . ?
C11 C12 N3 C15 -175.6(3) . . . . ?
C13 C12 N3 C15 1.8(3) . . . . ?
C11 C12 N3 Zn -14.0(4) . . . . ?
C13 C12 N3 Zn 163.39(17) . . . . ?
Se C29 N4 Zn 41(15) . . . . ?
C10 N2 Zn N4 87.2(2) . . . . ?
C7 N2 Zn N4 -94.5(2) . . . . ?
C10 N2 Zn N1 -163.1(2) . . . . ?
C7 N2 Zn N1 15.1(2) . . . . ?
C10 N2 Zn N3 -15.8(2) . . . . ?
C7 N2 Zn N3 162.5(2) . . . . ?
C29 N4 Zn N2 -113.8(6) . . . . ?
C29 N4 Zn N1 140.6(7) . . . . ?
C29 N4 Zn N3 -12.7(7) . . . . ?
C2 N1 Zn N2 -177.5(2) . . . . ?
C5 N1 Zn N2 -18.1(2) . . . . ?
C2 N1 Zn N4 -46.2(3) . . . . ?
C5 N1 Zn N4 113.16(19) . . . . ?
C2 N1 Zn N3 80.1(3) . . . . ?
C5 N1 Zn N3 -120.6(2) . . . . ?
C15 N3 Zn N2 175.5(2) . . . . ?
C12 N3 Zn N2 18.5(2) . . . . ?
C15 N3 Zn N4 45.5(2) . . . . ?
C12 N3 Zn N4 -111.5(2) . . . . ?
C15 N3 Zn N1 -82.0(3) . . . . ?
C12 N3 Zn N1 121.0(2) . . . . ?
